data_4329682
loop_
_publ_author_name
'Qi Zhou'
'Fen Yang'
'Dan Liu'
'Yu Peng'
'Guanghua Li'
'Zhan Shi'
'Shouhua Feng'

_publ_contact_author_email zshi@mail.jlu.edu.cn
_publ_contact_author_name 'Zhan Shi'
_publ_section_title
;
 Synthesis, Structures, and Magnetic Properties of Three Fluoride-Bridged
 Lanthanide Compounds: Effect of Bridging Fluoride Ions on Magnetic
 Behaviors
;
_journal_name_full 'Inorganic Chemistry'
_journal_page_first 7529
_journal_page_last 7536
_journal_paper_doi 10.1021/ic300125y
_journal_volume 51
_journal_year 2012
_chemical_formula_moiety 'C8 H12 F2 O12 Tb2'
_chemical_formula_sum 'C8 H12 F2 O12 Tb2'
_chemical_formula_weight 656.02
_chemical_name_systematic
; 
 ? 
;
_space_group_IT_number 12
_symmetry_cell_setting monoclinic
_symmetry_space_group_name_Hall '-C 2y'
_symmetry_space_group_name_H-M 'C 1 2/m 1'
_atom_sites_solution_hydrogens geom
_atom_sites_solution_primary direct
_atom_sites_solution_secondary difmap
_audit_creation_method SHELXL-97
_cell_angle_alpha 90.00
_cell_angle_beta 117.285(3)
_cell_angle_gamma 90.00
_cell_formula_units_Z 2
_cell_length_a 9.2816(5)
_cell_length_b 9.6712(5)
_cell_length_c 9.0321(5)
_cell_measurement_temperature 293(2)
_cell_volume 720.55(7)
_computing_cell_refinement 'Bruker SMART'
_computing_data_collection 'Bruker SMART'
_computing_data_reduction 'Bruker SAINT'
_computing_molecular_graphics SHELXP-97
_computing_publication_material SHELXTL
_computing_structure_refinement 'SHELXL-97 (Sheldrick, 1997)'
_computing_structure_solution 'SHELXS-97 (Sheldrick, 1990)'
_diffrn_ambient_temperature 293(2)
_diffrn_detector_area_resol_mean 9.00cm
_diffrn_measured_fraction_theta_full 0.955
_diffrn_measured_fraction_theta_max 0.955
_diffrn_measurement_device_type 'CCD area detector'
_diffrn_measurement_method 'phi and omega scans'
_diffrn_radiation_monochromator graphite
_diffrn_radiation_source 'fine-focus sealed tube'
_diffrn_radiation_type MoK\a
_diffrn_radiation_wavelength 0.71073
_diffrn_reflns_av_R_equivalents 0.0889
_diffrn_reflns_av_sigmaI/netI 0.0584
_diffrn_reflns_limit_h_max 11
_diffrn_reflns_limit_h_min -9
_diffrn_reflns_limit_k_max 10
_diffrn_reflns_limit_k_min -11
_diffrn_reflns_limit_l_max 10
_diffrn_reflns_limit_l_min -10
_diffrn_reflns_number 1906
_diffrn_reflns_theta_full 24.99
_diffrn_reflns_theta_max 24.99
_diffrn_reflns_theta_min 8.45
_diffrn_standards_decay_% none
_diffrn_standards_interval_count none
_diffrn_standards_interval_time none
_diffrn_standards_number none
_exptl_absorpt_coefficient_mu 9.824
_exptl_absorpt_correction_T_max 0.7518
_exptl_absorpt_correction_T_min 0.7357
_exptl_absorpt_correction_type empirical
_exptl_absorpt_process_details SADABS
_exptl_crystal_colour colourless
_exptl_crystal_density_diffrn 3.024
_exptl_crystal_density_meas ?
_exptl_crystal_description block
_exptl_crystal_F_000 608
_exptl_crystal_size_max 0.32
_exptl_crystal_size_mid 0.26
_exptl_crystal_size_min 0.24
_refine_diff_density_max 1.400
_refine_diff_density_min -1.592
_refine_diff_density_rms 0.215
_refine_ls_extinction_method none
_refine_ls_goodness_of_fit_ref 1.272
_refine_ls_hydrogen_treatment mixed
_refine_ls_matrix_type full
_refine_ls_number_parameters 63
_refine_ls_number_reflns 641
_refine_ls_number_restraints 3
_refine_ls_restrained_S_all 1.268
_refine_ls_R_factor_all 0.0296
_refine_ls_R_factor_gt 0.0286
_refine_ls_shift/su_max 0.001
_refine_ls_shift/su_mean 0.000
_refine_ls_structure_factor_coef Fsqd
_refine_ls_weighting_details 'calc w=1/[\s^2^(Fo^2^)+(0.0343P)^2^+1.9517P] where P=(Fo^2^+2Fc^2^)/3'
_refine_ls_weighting_scheme calc
_refine_ls_wR_factor_gt 0.0781
_refine_ls_wR_factor_ref 0.0784
_reflns_number_gt 614
_reflns_number_total 641
_reflns_threshold_expression >2sigma(I)
_cod_data_source_file ic300125y_si_002_2.cif
_cod_data_source_block compound2
_cod_depositor_comments
;
The following automatic conversions were performed:

'_exptl_crystal_density_meas' value 'none' was changed to '?' - the
value is perceived as not measured.

Automatic conversion script
Id: cif_fix_values 3008 2015-01-20 13:52:24Z robertas 
;
_cod_database_code 4329682

loop_
_symmetry_equiv_pos_as_xyz
'x, y, z'
'-x, y, -z'
'x+1/2, y+1/2, z'
'-x+1/2, y+1/2, -z'
'-x, -y, -z'
'x, -y, z'
'-x+1/2, -y+1/2, -z'
'x+1/2, -y+1/2, z'

loop_
_atom_site_label
_atom_site_type_symbol
_atom_site_fract_x
_atom_site_fract_y
_atom_site_fract_z
_atom_site_U_iso_or_equiv
_atom_site_adp_type
_atom_site_occupancy
_atom_site_symmetry_multiplicity
_atom_site_calc_flag
_atom_site_refinement_flags
Tb1 Tb 0.59668(5) 0.5000 0.73287(4) 0.0132(3) Uani 1 2 d S
F1 F 0.5000 0.3707(8) 0.5000 0.0379(18) Uani 1 2 d S
O1 O 0.7630(6) 0.7027(6) 0.8196(6) 0.0249(12) Uani 1 1 d .
O2 O 0.9176(7) 0.8542(9) 0.7755(7) 0.0374(17) Uani 1 1 d .
O3 O 0.8325(9) 0.5000 0.6792(10) 0.0289(18) Uani 1 2 d S
O4 O 0.7052(10) 0.5000 1.0313(9) 0.038(2) Uani 1 2 d SD
C1 C 0.8603(9) 0.7328(9) 0.7660(8) 0.0211(16) Uani 1 1 d .
C2 C 0.9122(11) 0.6234(10) 0.6822(10) 0.0331(19) Uani 1 1 d .
H2A H 0.8851 0.6517 0.5694 0.080 Uiso 1 1 calc .
H2B H 1.0286 0.6101 0.7426 0.080 Uiso 1 1 calc .
H4 H 0.701(16) 0.5718(5) 1.083(9) 0.080 Uiso 1 1 d D

loop_
_atom_site_aniso_label
_atom_site_aniso_U_11
_atom_site_aniso_U_22
_atom_site_aniso_U_33
_atom_site_aniso_U_23
_atom_site_aniso_U_13
_atom_site_aniso_U_12
Tb1 0.0173(3) 0.0095(4) 0.0139(3) 0.000 0.0081(2) 0.000
F1 0.076(5) 0.011(4) 0.016(2) 0.000 0.011(3) 0.000
O1 0.029(3) 0.024(4) 0.028(2) -0.008(2) 0.019(2) -0.009(2)
O2 0.038(4) 0.017(4) 0.061(4) -0.003(3) 0.026(3) -0.006(2)
O3 0.025(4) 0.011(5) 0.055(5) 0.000 0.022(4) 0.000
O4 0.030(4) 0.067(8) 0.022(4) 0.000 0.016(3) 0.000
C1 0.022(3) 0.013(5) 0.024(3) 0.004(3) 0.006(3) -0.004(3)
C2 0.041(5) 0.024(6) 0.047(4) 0.001(4) 0.031(4) -0.007(4)

loop_
_atom_type_symbol
_atom_type_description
_atom_type_scat_dispersion_real
_atom_type_scat_dispersion_imag
_atom_type_scat_source
C C 0.0033 0.0016 'International Tables Vol C Tables 4.2.6.8 and 6.1.1.4'
H H 0.0000 0.0000 'International Tables Vol C Tables 4.2.6.8 and 6.1.1.4'
F F 0.0171 0.0103 'International Tables Vol C Tables 4.2.6.8 and 6.1.1.4'
O O 0.0106 0.0060 'International Tables Vol C Tables 4.2.6.8 and 6.1.1.4'
Tb Tb -0.1723 4.1537 'International Tables Vol C Tables 4.2.6.8 and 6.1.1.4'

loop_
_geom_angle_atom_site_label_1
_geom_angle_atom_site_label_2
_geom_angle_atom_site_label_3
_geom_angle
_geom_angle_site_symmetry_1
_geom_angle_site_symmetry_3
F1 Tb1 F1 67.5(3) . 5_666
F1 Tb1 O2 79.06(18) . 3_445
F1 Tb1 O2 118.64(17) 5_666 3_445
F1 Tb1 O2 118.64(17) . 8_465
F1 Tb1 O2 79.06(18) 5_666 8_465
O2 Tb1 O2 74.0(4) 3_445 8_465
F1 Tb1 O1 133.00(16) . .
F1 Tb1 O1 76.82(18) 5_666 .
O2 Tb1 O1 147.0(2) 3_445 .
O2 Tb1 O1 81.5(2) 8_465 .
F1 Tb1 O1 76.82(18) . 6_565
F1 Tb1 O1 133.00(15) 5_666 6_565
O2 Tb1 O1 81.5(2) 3_445 6_565
O2 Tb1 O1 147.0(2) 8_465 6_565
O1 Tb1 O1 109.9(3) . 6_565
F1 Tb1 O4 146.10(15) . .
F1 Tb1 O4 146.10(15) 5_666 .
O2 Tb1 O4 77.3(2) 3_445 .
O2 Tb1 O4 77.3(2) 8_465 .
O1 Tb1 O4 75.95(16) . .
O1 Tb1 O4 75.95(16) 6_565 .
F1 Tb1 O3 79.90(16) . .
F1 Tb1 O3 79.90(16) 5_666 .
O2 Tb1 O3 142.98(19) 3_445 .
O2 Tb1 O3 142.98(19) 8_465 .
O1 Tb1 O3 64.16(14) . .
O1 Tb1 O3 64.16(14) 6_565 .
O4 Tb1 O3 105.6(3) . .
F1 Tb1 Tb1 33.75(15) . 5_666
F1 Tb1 Tb1 33.75(15) 5_666 5_666
O2 Tb1 Tb1 100.02(14) 3_445 5_666
O2 Tb1 Tb1 100.02(14) 8_465 5_666
O1 Tb1 Tb1 105.85(12) . 5_666
O1 Tb1 Tb1 105.85(12) 6_565 5_666
O4 Tb1 Tb1 176.6(2) . 5_666
O3 Tb1 Tb1 77.82(19) . 5_666
Tb1 F1 Tb1 112.5(3) . 5_666
C1 O1 Tb1 122.7(5) . .
C1 O2 Tb1 148.1(6) . 3
C2 O3 C2 117.2(9) . 6_565
C2 O3 Tb1 120.7(5) . .
C2 O3 Tb1 120.7(5) 6_565 .
Tb1 O4 H4 121(5) . .
O1 C1 O2 123.1(8) . .
O1 C1 C2 119.4(7) . .
O2 C1 C2 117.5(7) . .
O3 C2 C1 108.7(6) . .
O3 C2 H2A 109.9 . .
C1 C2 H2A 109.9 . .
O3 C2 H2B 109.9 . .
C1 C2 H2B 109.9 . .
H2A C2 H2B 108.3 . .

loop_
_geom_bond_atom_site_label_1
_geom_bond_atom_site_label_2
_geom_bond_distance
_geom_bond_site_symmetry_2
Tb1 F1 2.250(4) .
Tb1 F1 2.250(4) 5_666
Tb1 O2 2.342(7) 3_445
Tb1 O2 2.342(7) 8_465
Tb1 O1 2.394(6) .
Tb1 O1 2.394(5) 6_565
Tb1 O4 2.406(7) .
Tb1 O3 2.449(8) .
Tb1 Tb1 3.7409(7) 5_666
F1 Tb1 2.250(4) 5_666
O1 C1 1.239(9) .
O2 C1 1.275(12) .
O2 Tb1 2.342(7) 3
O3 C2 1.398(10) .
O3 C2 1.398(10) 6_565
O4 H4 0.849(7) .
C1 C2 1.503(13) .
C2 H2A 0.9700 .
C2 H2B 0.9700 .

loop_
_geom_hbond_atom_site_label_D
_geom_hbond_atom_site_label_H
_geom_hbond_atom_site_label_A
_geom_hbond_distance_DH
_geom_hbond_distance_HA
_geom_hbond_distance_DA
_geom_hbond_angle_DHA
_geom_hbond_site_symmetry_A
O4 H4 O2 0.849(7) 2.15(6) 2.857(9) 140(7) 7_667
O4 H4 O1 0.849(7) 2.32(2) 3.131(6) 161(6) 7_667
